data_1100370
loop_
_publ_author_name
'Reetz, Manfred T.'
'H\"oger, Sigurd'
'Harms, Klaus'

_publ_section_title
;
 Proton-Transfer-Dependent Reversible Phase Changes in the
 4,4'-Bipyridinium Salt of Squaric Acid
;
_journal_coden_ASTM ACIEAY
_journal_issue 2
_journal_name_full
;
 Angewandte Chemie, International Edition in English
;
_journal_page_first 181
_journal_page_last 183
_journal_paper_doi 10.1002/anie.199401811
_journal_volume 33
_journal_year 1994
_chemical_formula_sum 'C14 H9 D N2 O4'
_space_group_IT_number 14
_symmetry_cell_setting monoclinic
_symmetry_space_group_name_Hall '-P 2yn'
_symmetry_space_group_name_H-M 'P 1 21/n 1'
_cell_angle_alpha 90
_cell_angle_beta 91.99(1)
_cell_angle_gamma 90
_cell_formula_units_Z 4
_cell_length_a 3.793(1)
_cell_length_b 11.175(1)
_cell_length_c 27.581(4)
_cod_original_sg_symbol_H-M 'P 21/n'
_cod_original_formula_sum 'C14 H9 D1 N2 O4'
_cod_database_code 1100370

loop_
_symmetry_equiv_pos_site_id
_symmetry_equiv_pos_as_xyz
1 x,y,z
2 1/2-x,1/2+y,1/2-z
3 -x,-y,-z
4 -1/2+x,-1/2-y,-1/2+z

loop_
_atom_site_label
_atom_site_type_symbol
_atom_site_fract_x
_atom_site_fract_y
_atom_site_fract_z
O1 O 0.2695(5) 0.3941(1) 0.3428(1)
O2 O 0.3979(4) 0.1073(1) 0.3436(1)
O3 O 0.0356(5) 0.0912(1) 0.4489(1)
O4 O -0.0656(4) 0.3767(1) 0.4485(1)
C1 C 0.2074(5) 0.3056(1) 0.3732(1)
C2 C 0.2669(5) 0.1785(2) 0.3720(1)
C3 C 0.1048(5) 0.1707(2) 0.4202(1)
C4 C 0.0584(5) 0.3019(2) 0.4191(1)
N1 N 0.5238(5) 0.3276(1) 0.2590(1)
N2 N 1.1505(4) 0.2056(1) 0.0272(1)
C5 C 0.6733(6) 0.2221(2) 0.2484(1)
C6 C 0.7832(6) 0.1936(2) 0.2029(1)
C7 C 0.7522(5) 0.2773(1) 0.1655(1)
C8 C 0.5991(5) 0.3869(2) 0.1765(1)
C9 C 0.4887(5) 0.4071(2) 0.2229(1)
C10 C 0.8796(5) 0.2525(1) 0.1167(1)
C11 C 0.9791(5) 0.3449(2) 0.0857(1)
C12 C 1.1129(6) 0.3197(2) 0.0415(1)
C13 C 1.0530(6) 0.1147(2) 0.0555(1)
C14 C 0.9163(6) 0.1352(2) 0.0998(1)
D1 D 0.3675(88) 0.3605(18) 0.3106(10)
H1 H 0.8954(64) 0.1132(18) 0.1968(8)
H2 H 0.3705(57) 0.4840(17) 0.2322(7)
H3 H 0.8485(54) 0.0653(15) 0.1207(6)
H4 H 1.0860(54) 0.0336(16) 0.0429(6)
H5 H 0.5747(50) 0.4490(14) 0.1514(6)
H6 H 0.9605(54) 0.4279(16) 0.0973(7)
H7 H 0.6903(55) 0.1690(15) 0.2763(7)
H8 H 1.1983(55) 0.3760(15) 0.0167(7)
H9 H 1.2652(63) 0.1798(19) -0.0061(8)

loop_
_atom_type_symbol
_atom_type_radius_bond
C 0.68
H 0.23
D 0.23
N 0.68
O 0.68
